data_7042114
loop_
_publ_author_name
'Toma, Ana Maria'
'Pop, Alexandra'
'Silvestru, Anca'
'R\"uffer, Tobias'
'Lang, Heinrich'
'Mehring, Michael'

_publ_section_title
;
 Bismuth\p arene versus bismuthhalide coordination in heterocyclic
 diorganobismuth(iii) compounds with transannular N\\rightarrow Bi
 interaction.
;
_journal_issue 12
_journal_name_full 'Dalton transactions (Cambridge, England : 2003)'
_journal_page_first 3953
_journal_page_last 3962
_journal_paper_doi 10.1039/c7dt00188f
_journal_volume 46
_journal_year 2017
_chemical_formula_moiety 'C21 H19 Bi Br N'
_chemical_formula_sum 'C21 H19 Bi Br N'
_chemical_formula_weight 574.26
_space_group_crystal_system monoclinic
_space_group_IT_number 14
_space_group_name_Hall '-P 2ybc'
_space_group_name_H-M_alt 'P 1 21/c 1'
_symmetry_space_group_name_Hall '-P 2ybc'
_symmetry_space_group_name_H-M 'P 1 21/c 1'
_atom_sites_solution_hydrogens geom
_audit_creation_method SHELXL-2013/4
_audit_update_record
;
2017-02-14 deposited with the CCDC.
2017-02-20 downloaded from the CCDC.
;
_cell_angle_alpha 90
_cell_angle_beta 94.532(7)
_cell_angle_gamma 90
_cell_formula_units_Z 4
_cell_length_a 7.5186(5)
_cell_length_b 10.6718(7)
_cell_length_c 22.4700(16)
_cell_measurement_reflns_used 2796
_cell_measurement_temperature 110
_cell_measurement_theta_max 28.7120
_cell_measurement_theta_min 4.1690
_cell_volume 1797.3(2)
_computing_cell_refinement
;
CrysAlisPro, Agilent Technologies,
Version 1.171.37.31 (release 14-01-2014 CrysAlis171 .NET)
(compiled Jan 14 2014,18:38:05)
;
_computing_data_collection
;
CrysAlisPro, Agilent Technologies,
Version 1.171.37.31 (release 14-01-2014 CrysAlis171 .NET)
(compiled Jan 14 2014,18:38:05)
;
_computing_data_reduction
;
CrysAlisPro, Agilent Technologies,
Version 1.171.37.31 (release 14-01-2014 CrysAlis171 .NET)
(compiled Jan 14 2014,18:38:05)
;
_computing_molecular_graphics
;Brandenburg, K. [or Brandenburg, K. & Putz, H., or Brandenburg, K. & Berndt,
 M.] (1999). DIAMOND. Crystal Impact GbR, Bonn, Germany.
;
_computing_publication_material
; Allen, F. H., Johnson, O., Shields, G. P., Smith, B. R. & Towler, M. (2004).
 J. Appl. Cryst. 37, 335-338.
;
_computing_structure_refinement 'SHELXL-2013 (Sheldrick, 2013)'
_computing_structure_solution 'SHELXS-2013 (Sheldrick, 2013)'
_diffrn_ambient_temperature 110
_diffrn_measured_fraction_theta_full 0.997
_diffrn_measured_fraction_theta_max 0.997
_diffrn_measurement_device_type 'oxford gemini s'
_diffrn_measurement_method '\w scans'
_diffrn_radiation_type MoK\a
_diffrn_radiation_wavelength 0.71073
_diffrn_reflns_av_R_equivalents 0.0381
_diffrn_reflns_av_unetI/netI 0.0512
_diffrn_reflns_Laue_measured_fraction_full 0.997
_diffrn_reflns_Laue_measured_fraction_max 0.997
_diffrn_reflns_limit_h_max 9
_diffrn_reflns_limit_h_min -8
_diffrn_reflns_limit_k_max 13
_diffrn_reflns_limit_k_min -13
_diffrn_reflns_limit_l_max 24
_diffrn_reflns_limit_l_min -27
_diffrn_reflns_number 8333
_diffrn_reflns_point_group_measured_fraction_full 0.997
_diffrn_reflns_point_group_measured_fraction_max 0.997
_diffrn_reflns_theta_full 26.000
_diffrn_reflns_theta_max 25.993
_diffrn_reflns_theta_min 3.149
_diffrn_standards_decay_% 0
_diffrn_standards_interval_count 50
_diffrn_standards_interval_time 10
_diffrn_standards_number 2
_exptl_absorpt_coefficient_mu 12.034
_exptl_absorpt_correction_T_max 1.00000
_exptl_absorpt_correction_T_min 0.61746
_exptl_absorpt_correction_type multi-scan
_exptl_absorpt_process_details
;
CrysAlisPro, Agilent Technologies,
Version 1.171.37.31 (release 14-01-2014 CrysAlis171 .NET)
(compiled Jan 14 2014,18:38:05)
Empirical absorption correction using spherical harmonics,
 implemented in SCALE3 ABSPACK scaling algorithm.
;
_exptl_crystal_colour colorless
_exptl_crystal_density_diffrn 2.122
_exptl_crystal_description block
_exptl_crystal_F_000 1080
_exptl_crystal_size_max 0.4
_exptl_crystal_size_mid 0.35
_exptl_crystal_size_min 0.25
_refine_diff_density_max 1.668
_refine_diff_density_min -1.397
_refine_diff_density_rms 0.183
_refine_ls_extinction_method none
_refine_ls_goodness_of_fit_ref 1.060
_refine_ls_hydrogen_treatment constr
_refine_ls_matrix_type full
_refine_ls_number_parameters 217
_refine_ls_number_reflns 3525
_refine_ls_number_restraints 0
_refine_ls_restrained_S_all 1.060
_refine_ls_R_factor_all 0.0423
_refine_ls_R_factor_gt 0.0339
_refine_ls_shift/su_max 0.001
_refine_ls_shift/su_mean 0.000
_refine_ls_structure_factor_coef Fsqd
_refine_ls_weighting_details 'w=1/[\s^2^(Fo^2^)+(0.0270P)^2^] where P=(Fo^2^+2Fc^2^)/3'
_refine_ls_weighting_scheme calc
_refine_ls_wR_factor_gt 0.0658
_refine_ls_wR_factor_ref 0.0686
_reflns_Friedel_coverage 0.000
_reflns_number_gt 3090
_reflns_number_total 3525
_reflns_threshold_expression 'I > 2\s(I)'
_cod_data_source_file c7dt00188f2.cif
_cod_data_source_block shelx
_cod_depositor_comments 'Adding full bibliography for 7042110--7042119.cif.'
_cod_database_code 7042114
_shelx_shelxl_version_number 2013/4
_shelx_space_group_comment
;
The symmetry employed for this shelxl refinement is uniquely defined
by the following loop, which should always be used as a source of
symmetry information in preference to the above space-group names.
They are only intended as comments.
;

loop_
_space_group_symop_operation_xyz
'x, y, z'
'-x, y+1/2, -z+1/2'
'-x, -y, -z'
'x, -y-1/2, z-1/2'

loop_
_atom_site_label
_atom_site_type_symbol
_atom_site_fract_x
_atom_site_fract_y
_atom_site_fract_z
_atom_site_U_iso_or_equiv
_atom_site_adp_type
_atom_site_occupancy
_atom_site_site_symmetry_order
_atom_site_calc_flag
_atom_site_refinement_flags_posn
_atom_site_refinement_flags_adp
C14 C 0.3908(6) 0.5915(5) 1.1032(2) 0.0117(12) Uani 1 1 d . .
C13 C 0.2586(7) 0.5006(5) 1.0938(3) 0.0151(12) Uani 1 1 d . .
H13 H 0.2101 0.4833 1.0553 0.018 Uiso 1 1 calc R U
C12 C 0.1990(7) 0.4352(5) 1.1424(3) 0.0143(12) Uani 1 1 d . .
H12 H 0.1103 0.3748 1.1362 0.017 Uiso 1 1 calc R U
C11 C 0.2706(7) 0.4598(5) 1.1990(3) 0.0165(13) Uani 1 1 d . .
H11 H 0.2317 0.4153 1.2311 0.020 Uiso 1 1 calc R U
C10 C 0.4014(7) 0.5513(5) 1.2088(3) 0.0152(13) Uani 1 1 d . .
H10 H 0.4498 0.5677 1.2474 0.018 Uiso 1 1 calc R U
C9 C 0.4600(6) 0.6185(5) 1.1610(2) 0.0100(11) Uani 1 1 d . .
C8 C 0.5820(7) 0.7296(5) 1.1726(2) 0.0124(12) Uani 1 1 d . .
H8A H 0.5103 0.8036 1.1783 0.015 Uiso 1 1 calc R U
H8B H 0.6565 0.7154 1.2092 0.015 Uiso 1 1 calc R U
C1 C 0.4269(7) 0.8836(5) 1.0543(3) 0.0164(13) Uani 1 1 d . .
C2 C 0.2672(7) 0.9403(6) 1.0340(3) 0.0211(14) Uani 1 1 d . .
H2 H 0.1877 0.8984 1.0072 0.025 Uiso 1 1 calc R U
C3 C 0.2252(8) 1.0610(6) 1.0540(3) 0.0237(15) Uani 1 1 d . .
H3 H 0.1168 1.0980 1.0412 0.028 Uiso 1 1 calc R U
C4 C 0.3453(8) 1.1240(6) 1.0927(3) 0.0216(14) Uani 1 1 d . .
H4 H 0.3187 1.2041 1.1057 0.026 Uiso 1 1 calc R U
C5 C 0.5067(7) 1.0677(5) 1.1123(3) 0.0191(13) Uani 1 1 d . .
H5 H 0.5878 1.1108 1.1381 0.023 Uiso 1 1 calc R U
C6 C 0.5472(7) 0.9489(5) 1.0937(2) 0.0134(12) Uani 1 1 d . .
C7 C 0.7232(7) 0.8885(5) 1.1146(3) 0.0149(13) Uani 1 1 d . .
H7A H 0.8088 0.9018 1.0851 0.018 Uiso 1 1 calc R U
H7B H 0.7700 0.9267 1.1517 0.018 Uiso 1 1 calc R U
C15 C 0.8702(7) 0.6824(5) 1.1320(3) 0.0157(13) Uani 1 1 d . .
H15A H 0.9328 0.6906 1.0960 0.019 Uiso 1 1 calc R U
H15B H 0.8441 0.5942 1.1371 0.019 Uiso 1 1 calc R U
C16 C 0.9915(7) 0.7258(5) 1.1845(3) 0.0114(12) Uani 1 1 d . .
C21 C 0.9836(7) 0.6711(5) 1.2402(3) 0.0177(13) Uani 1 1 d . .
H21 H 0.9077 0.6034 1.2445 0.021 Uiso 1 1 calc R U
C20 C 1.0868(8) 0.7156(6) 1.2896(3) 0.0202(14) Uani 1 1 d . .
H20 H 1.0778 0.6788 1.3268 0.024 Uiso 1 1 calc R U
C19 C 1.2027(7) 0.8142(5) 1.2839(3) 0.0219(15) Uani 1 1 d . .
H19 H 1.2716 0.8444 1.3170 0.026 Uiso 1 1 calc R U
C18 C 1.2153(7) 0.8680(6) 1.2280(3) 0.0199(14) Uani 1 1 d . .
H18 H 1.2940 0.9339 1.2234 0.024 Uiso 1 1 calc R U
C17 C 1.1103(7) 0.8232(5) 1.1793(3) 0.0177(13) Uani 1 1 d . .
H17 H 1.1198 0.8596 1.1421 0.021 Uiso 1 1 calc R U
N1 N 0.6976(5) 0.7530(4) 1.1235(2) 0.0118(10) Uani 1 1 d . .
Bi1 Bi 0.51298(3) 0.69031(2) 1.02908(2) 0.01437(8) Uani 1 1 d . .
Br1 Br 0.20958(9) 0.65383(6) 0.95321(3) 0.03012(17) Uani 1 1 d . .

loop_
_atom_site_aniso_label
_atom_site_aniso_U_11
_atom_site_aniso_U_22
_atom_site_aniso_U_33
_atom_site_aniso_U_23
_atom_site_aniso_U_13
_atom_site_aniso_U_12
C14 0.011(2) 0.013(3) 0.010(3) 0.004(2) 0.001(2) -0.002(2)
C13 0.020(3) 0.018(3) 0.007(3) -0.005(2) -0.002(2) 0.003(2)
C12 0.011(3) 0.009(3) 0.022(4) -0.002(2) 0.003(2) -0.001(2)
C11 0.020(3) 0.014(3) 0.017(3) 0.003(2) 0.008(2) 0.005(2)
C10 0.018(3) 0.015(3) 0.012(3) -0.001(2) -0.001(2) 0.013(2)
C9 0.008(2) 0.013(3) 0.009(3) -0.002(2) 0.003(2) 0.007(2)
C8 0.011(3) 0.016(3) 0.010(3) -0.004(2) -0.002(2) 0.006(2)
C1 0.019(3) 0.019(3) 0.011(3) 0.008(2) 0.001(2) -0.003(2)
C2 0.014(3) 0.029(4) 0.020(4) 0.006(3) -0.004(2) -0.001(3)
C3 0.021(3) 0.034(4) 0.016(4) 0.012(3) 0.000(3) 0.009(3)
C4 0.028(3) 0.019(3) 0.018(4) 0.002(3) 0.006(3) 0.007(3)
C5 0.026(3) 0.015(3) 0.016(4) -0.001(2) 0.002(3) -0.003(3)
C6 0.019(3) 0.019(3) 0.003(3) 0.003(2) 0.002(2) -0.001(3)
C7 0.017(3) 0.012(3) 0.016(3) -0.001(2) 0.003(2) 0.000(2)
C15 0.018(3) 0.016(3) 0.013(3) -0.001(2) 0.001(2) 0.002(2)
C16 0.011(2) 0.011(3) 0.013(3) -0.003(2) 0.002(2) 0.002(2)
C21 0.018(3) 0.015(3) 0.020(4) 0.003(2) 0.001(3) 0.004(2)
C20 0.025(3) 0.027(3) 0.008(3) 0.001(3) 0.000(3) 0.009(3)
C19 0.019(3) 0.028(4) 0.018(4) -0.010(3) -0.007(3) 0.014(3)
C18 0.009(3) 0.017(3) 0.033(4) -0.012(3) 0.000(3) 0.004(2)
C17 0.011(3) 0.024(3) 0.018(4) -0.001(3) 0.005(2) 0.001(2)
N1 0.012(2) 0.009(2) 0.014(3) -0.001(2) 0.0006(19) -0.0013(19)
Bi1 0.01927(13) 0.01646(13) 0.00740(13) -0.00196(9) 0.00128(9) -0.00369(9)
Br1 0.0377(4) 0.0359(4) 0.0146(4) 0.0026(3) -0.0112(3) -0.0154(3)

loop_
_atom_type_symbol
_atom_type_description
_atom_type_scat_dispersion_real
_atom_type_scat_dispersion_imag
_atom_type_scat_source
C C 0.0033 0.0016 'International Tables Vol C Tables 4.2.6.8 and 6.1.1.4'
H H 0.0000 0.0000 'International Tables Vol C Tables 4.2.6.8 and 6.1.1.4'
N N 0.0061 0.0033 'International Tables Vol C Tables 4.2.6.8 and 6.1.1.4'
Bi Bi -4.1077 10.2566 'International Tables Vol C Tables 4.2.6.8 and 6.1.1.4'
Br Br -0.2901 2.4595 'International Tables Vol C Tables 4.2.6.8 and 6.1.1.4'

loop_
_geom_angle_atom_site_label_1
_geom_angle_atom_site_label_2
_geom_angle_atom_site_label_3
_geom_angle
C9 C14 C13 119.7(5)
C9 C14 Bi1 117.0(4)
C13 C14 Bi1 123.2(4)
C14 C13 C12 119.9(5)
C14 C13 H13 120.0
C12 C13 H13 120.0
C11 C12 C13 120.2(5)
C11 C12 H12 119.9
C13 C12 H12 119.9
C12 C11 C10 120.3(5)
C12 C11 H11 119.8
C10 C11 H11 119.8
C11 C10 C9 120.1(5)
C11 C10 H10 119.9
C9 C10 H10 119.9
C14 C9 C10 119.8(5)
C14 C9 C8 120.1(5)
C10 C9 C8 119.7(5)
N1 C8 C9 112.8(4)
N1 C8 H8A 109.0
C9 C8 H8A 109.0
N1 C8 H8B 109.0
C9 C8 H8B 109.0
H8A C8 H8B 107.8
C2 C1 C6 119.3(5)
C2 C1 Bi1 125.1(4)
C6 C1 Bi1 115.6(4)
C1 C2 C3 120.2(6)
C1 C2 H2 119.9
C3 C2 H2 119.9
C4 C3 C2 119.7(5)
C4 C3 H3 120.2
C2 C3 H3 120.2
C3 C4 C5 120.0(6)
C3 C4 H4 120.0
C5 C4 H4 120.0
C6 C5 C4 120.6(6)
C6 C5 H5 119.7
C4 C5 H5 119.7
C5 C6 C1 120.2(5)
C5 C6 C7 120.5(5)
C1 C6 C7 119.3(5)
N1 C7 C6 109.8(4)
N1 C7 H7A 109.7
C6 C7 H7A 109.7
N1 C7 H7B 109.7
C6 C7 H7B 109.7
H7A C7 H7B 108.2
N1 C15 C16 114.2(4)
N1 C15 H15A 108.7
C16 C15 H15A 108.7
N1 C15 H15B 108.7
C16 C15 H15B 108.7
H15A C15 H15B 107.6
C17 C16 C21 117.8(5)
C17 C16 C15 121.4(5)
C21 C16 C15 120.7(5)
C16 C21 C20 121.1(6)
C16 C21 H21 119.4
C20 C21 H21 119.4
C19 C20 C21 120.3(6)
C19 C20 H20 119.9
C21 C20 H20 119.9
C20 C19 C18 119.2(5)
C20 C19 H19 120.4
C18 C19 H19 120.4
C17 C18 C19 119.7(6)
C17 C18 H18 120.1
C19 C18 H18 120.1
C16 C17 C18 121.8(6)
C16 C17 H17 119.1
C18 C17 H17 119.1
C7 N1 C8 110.9(4)
C7 N1 C15 112.9(4)
C8 N1 C15 112.0(4)
C7 N1 Bi1 102.4(3)
C8 N1 Bi1 105.4(3)
C15 N1 Bi1 112.7(3)
C14 Bi1 C1 95.8(2)
C14 Bi1 N1 74.34(17)
C1 Bi1 N1 72.28(17)
C14 Bi1 Br1 91.45(13)
C1 Bi1 Br1 92.59(14)
N1 Bi1 Br1 157.64(10)

loop_
_geom_bond_atom_site_label_1
_geom_bond_atom_site_label_2
_geom_bond_distance
C14 C9 1.391(7)
C14 C13 1.393(7)
C14 Bi1 2.229(5)
C13 C12 1.400(8)
C13 H13 0.9300
C12 C11 1.366(8)
C12 H12 0.9300
C11 C10 1.391(8)
C11 H11 0.9300
C10 C9 1.393(8)
C10 H10 0.9300
C9 C8 1.510(7)
C8 N1 1.479(7)
C8 H8A 0.9700
C8 H8B 0.9700
C1 C2 1.389(7)
C1 C6 1.399(7)
C1 Bi1 2.248(6)
C2 C3 1.408(9)
C2 H2 0.9300
C3 C4 1.378(8)
C3 H3 0.9300
C4 C5 1.394(8)
C4 H4 0.9300
C5 C6 1.377(8)
C5 H5 0.9300
C6 C7 1.513(7)
C7 N1 1.475(7)
C7 H7A 0.9700
C7 H7B 0.9700
C15 N1 1.500(7)
C15 C16 1.506(7)
C15 H15A 0.9700
C15 H15B 0.9700
C16 C17 1.381(7)
C16 C21 1.386(8)
C21 C20 1.388(8)
C21 H21 0.9300
C20 C19 1.378(8)
C20 H20 0.9300
C19 C18 1.391(9)
C19 H19 0.9300
C18 C17 1.382(8)
C18 H18 0.9300
C17 H17 0.9300
N1 Bi1 2.531(4)
Bi1 Br1 2.7653(7)

loop_
_geom_torsion_atom_site_label_1
_geom_torsion_atom_site_label_2
_geom_torsion_atom_site_label_3
_geom_torsion_atom_site_label_4
_geom_torsion
C9 C14 C13 C12 -1.3(8)
Bi1 C14 C13 C12 174.7(4)
C14 C13 C12 C11 -0.3(8)
C13 C12 C11 C10 0.9(8)
C12 C11 C10 C9 0.1(7)
C13 C14 C9 C10 2.3(7)
Bi1 C14 C9 C10 -173.9(4)
C13 C14 C9 C8 -170.6(5)
Bi1 C14 C9 C8 13.1(6)
C11 C10 C9 C14 -1.7(7)
C11 C10 C9 C8 171.3(4)
C14 C9 C8 N1 -34.3(6)
C10 C9 C8 N1 152.7(5)
C6 C1 C2 C3 -1.5(9)
Bi1 C1 C2 C3 178.4(4)
C1 C2 C3 C4 1.7(9)
C2 C3 C4 C5 -0.7(9)
C3 C4 C5 C6 -0.5(9)
C4 C5 C6 C1 0.6(9)
C4 C5 C6 C7 179.4(5)
C2 C1 C6 C5 0.4(9)
Bi1 C1 C6 C5 -179.6(4)
C2 C1 C6 C7 -178.5(5)
Bi1 C1 C6 C7 1.6(7)
C5 C6 C7 N1 144.0(5)
C1 C6 C7 N1 -37.2(7)
N1 C15 C16 C17 -86.8(6)
N1 C15 C16 C21 91.3(6)
C17 C16 C21 C20 2.3(8)
C15 C16 C21 C20 -175.9(5)
C16 C21 C20 C19 -1.3(8)
C21 C20 C19 C18 -0.3(8)
C20 C19 C18 C17 0.8(8)
C21 C16 C17 C18 -1.7(8)
C15 C16 C17 C18 176.5(5)
C19 C18 C17 C16 0.2(8)
C6 C7 N1 C8 -65.2(5)
C6 C7 N1 C15 168.3(5)
C6 C7 N1 Bi1 46.9(5)
C9 C8 N1 C7 143.6(4)
C9 C8 N1 C15 -89.3(5)
C9 C8 N1 Bi1 33.5(5)
C16 C15 N1 C7 59.1(6)
C16 C15 N1 C8 -66.9(6)
C16 C15 N1 Bi1 174.4(4)
